data_1535964
loop_
_publ_author_name
'Neumann, E.'
'Engelen, B.'
'Stefov, V.'
'Soptrajanov, B.'
'Lutz, H.D.'

_publ_section_title
;
 Crystal structure and infrared spectra of dicesium
 trans-tetraaquadichlorochromium(III) chloride
;
_journal_name_full 'Journal of Molecular Structure'
_journal_page_first 105
_journal_page_last 111
_journal_volume 708
_journal_year 2004
_chemical_formula_sum 'Cl5 Cr Cs2 H8 O4'
_chemical_name_systematic '(Cl (Cs Cl)2) (Cr Cl2 (H2 O)4)'
_space_group_IT_number 15
_symmetry_space_group_name_Hall '-C 2yc'
_symmetry_space_group_name_H-M 'C 1 2/c 1'
_cell_angle_alpha 90
_cell_angle_beta 118.24
_cell_angle_gamma 90
_cell_formula_units_Z 4
_cell_length_a 19.153
_cell_length_b 6.141
_cell_length_c 13.92
_cell_volume 1442.374
_citation_journal_id_ASTM JMOSB4
_cod_data_source_file Neumann_JMOSB4_2004_1380.cif
_cod_data_source_block H8Cl5Cr1Cs2O4
_cod_original_formula_sum 'H8 Cl5 Cr1 Cs2 O4'
_cod_database_code 1535964

loop_
_symmetry_equiv_pos_as_xyz
x,y,z
-x,y,-z+1/2
-x,-y,-z
x,-y,z-1/2
x+1/2,y+1/2,z
-x+1/2,y+1/2,-z+1/2
-x+1/2,-y+1/2,-z
x+1/2,-y+1/2,z-1/2

loop_
_atom_site_label
_atom_site_type_symbol
_atom_site_fract_x
_atom_site_fract_y
_atom_site_fract_z
_atom_site_occupancy
_atom_site_U_iso_or_equiv
H4 H+1 0.037 0.215 -0.115 1 0.0
Cl3 Cl-1 0.5 0.01255 0.25 1 0.0
Cr1 Cr+3 0 0 0 1 0.0
O1 O-2 0.0327 -0.2827 -0.03478 1 0.0
H1 H+1 0.083 -0.326 -0.001 1 0.0
H3 H+1 0.103 0.246 -0.015 1 0.0
Cs1 Cs+1 0.297806 -0.0124 0.172073 1 0.0
H2 H+1 0.017 -0.324 -0.098 1 0.0
O2 O-2 0.0652 0.1542 -0.0562 1 0.0
Cl1 Cl-1 0.19352 -0.51021 0.0718 1 0.0
Cl2 Cl-1 0.107 -0.00788 0.17175 1 0.0
